data_2310959
loop_
_publ_author_name
'Rundle, R. E.'
'Wilson, A. S.'

_publ_section_title
;
 The structures of some metal compounds of uranium
;
_journal_coden_ASTM ACCRA9
_journal_issue 3
_journal_name_full 'Acta Crystallographica'
_journal_page_first 148
_journal_page_last 150
_journal_paper_doi 10.1107/s0365110x49000400
_journal_volume 2
_journal_year 1949
_chemical_formula_sum 'Hg2 U'
_space_group_IT_number 191
_symmetry_space_group_name_Hall '-P 6 2'
_symmetry_space_group_name_H-M 'P 6/m m m'
_cell_angle_alpha 90
_cell_angle_beta 90
_cell_angle_gamma 120
_cell_formula_units_Z 1
_cell_length_a 4.99
_cell_length_b 4.99
_cell_length_c 3.23
_cell_volume 69.652
_citation_journal_id_ASTM ACCRA9
_cod_data_source_file Rundle_ACCRA9_1949_163.cif
_cod_data_source_block Hg2U1
_cod_original_cell_volume 69.6521
_cod_original_formula_sum 'Hg2 U1'
_cod_database_code 2310959

loop_
_symmetry_equiv_pos_as_xyz
x,y,z
x-y,x,z
-y,x-y,z
-x,-y,z
-x+y,-x,z
y,-x+y,z
-y,-x,-z
x-y,-y,-z
x,x-y,-z
y,x,-z
-x+y,y,-z
-x,-x+y,-z
-x,-y,-z
-x+y,-x,-z
y,-x+y,-z
x,y,-z
x-y,x,-z
-y,x-y,-z
y,x,z
-x+y,y,z
-x,-x+y,z
-y,-x,z
x-y,-y,z
x,x-y,z

loop_
_atom_site_label
_atom_site_type_symbol
_atom_site_fract_x
_atom_site_fract_y
_atom_site_fract_z
_atom_site_occupancy
_atom_site_U_iso_or_equiv
U1 U 0 0 0 1 0.0
Hg1 Hg 0.3333 0.6667 0.5 1 0.0
